data_4326526
loop_
_publ_author_name
'Martin Bendle'
'Keith Huynh'
'Mairi F. Haddow'
'Ian Manners'

_publ_section_title
;
 Reactions of Phosphine Oxides with Bromophosphoranimines; Synthesis and
 Unusual Rearrangements of O-Donor Stabilized Phosphoranimine Cations
;
_journal_name_full 'Inorganic Chemistry'
_journal_page_first 10292
_journal_page_last 10302
_journal_paper_doi 10.1021/ic201360p
_journal_volume 50
_journal_year 2011
_chemical_formula_moiety 'C8 H24 N O P2 Si, C F3 O3 S'
_chemical_formula_sum 'C9 H24 F3 N O4 P2 S Si'
_chemical_formula_weight 389.38
_chemical_name_systematic
; 
 ? 
;
_space_group_IT_number 2
_symmetry_cell_setting triclinic
_symmetry_space_group_name_Hall '-P 1'
_symmetry_space_group_name_H-M 'P -1'
_atom_sites_solution_hydrogens geom
_atom_sites_solution_primary direct
_atom_sites_solution_secondary difmap
_audit_creation_method SHELXL-97
_cell_angle_alpha 73.781(2)
_cell_angle_beta 76.827(2)
_cell_angle_gamma 76.643(2)
_cell_formula_units_Z 2
_cell_length_a 8.3809(3)
_cell_length_b 8.7810(4)
_cell_length_c 13.9100(6)
_cell_measurement_reflns_used 4613
_cell_measurement_temperature 100(2)
_cell_measurement_theta_max 32.05
_cell_measurement_theta_min 2.54
_cell_volume 941.61(7)
_computing_cell_refinement 'Bruker Apex II'
_computing_data_collection 'Bruker Apex II'
_computing_data_reduction 'Bruker SAINT'
_computing_molecular_graphics 'Bruker ShelXTL'
_computing_publication_material 'Bruker ShelXTL'
_computing_structure_refinement 'SHELXL-97 (Sheldrick, 1997)'
_computing_structure_solution 'SHELXS-97 (Sheldrick, 1990)'
_diffrn_ambient_temperature 100(2)
_diffrn_measured_fraction_theta_full 0.986
_diffrn_measured_fraction_theta_max 0.821
_diffrn_measurement_device_type 'Bruker Apex II with CCD area detector'
_diffrn_measurement_method 'phi and omega scans'
_diffrn_radiation_monochromator graphite
_diffrn_radiation_source 'fine-focus sealed tube'
_diffrn_radiation_type MoK\a
_diffrn_radiation_wavelength 0.71073
_diffrn_reflns_av_R_equivalents 0.0000
_diffrn_reflns_av_sigmaI/netI 0.0359
_diffrn_reflns_limit_h_max 12
_diffrn_reflns_limit_h_min -12
_diffrn_reflns_limit_k_max 12
_diffrn_reflns_limit_k_min -12
_diffrn_reflns_limit_l_max 20
_diffrn_reflns_limit_l_min 0
_diffrn_reflns_number 5936
_diffrn_reflns_theta_full 26.00
_diffrn_reflns_theta_max 33.19
_diffrn_reflns_theta_min 1.55
_exptl_absorpt_coefficient_mu 0.443
_exptl_absorpt_correction_T_max 0.978
_exptl_absorpt_correction_T_min 0.751
_exptl_absorpt_correction_type multi-scan
_exptl_absorpt_process_details TWINABS-2008/1
_exptl_crystal_colour colourless
_exptl_crystal_density_diffrn 1.373
_exptl_crystal_description plate
_exptl_crystal_F_000 408
_exptl_crystal_size_max 0.32
_exptl_crystal_size_mid 0.18
_exptl_crystal_size_min 0.04
_refine_diff_density_max 0.682
_refine_diff_density_min -0.832
_refine_diff_density_rms 0.086
_refine_ls_extinction_method none
_refine_ls_goodness_of_fit_ref 1.073
_refine_ls_hydrogen_treatment constr
_refine_ls_matrix_type full
_refine_ls_number_parameters 199
_refine_ls_number_reflns 5936
_refine_ls_number_restraints 0
_refine_ls_restrained_S_all 1.073
_refine_ls_R_factor_all 0.0481
_refine_ls_R_factor_gt 0.0421
_refine_ls_shift/su_max 0.000
_refine_ls_shift/su_mean 0.000
_refine_ls_structure_factor_coef Fsqd
_refine_ls_weighting_details 'calc w=1/[\s^2^(Fo^2^)+(0.0521P)^2^+0.7184P] where P=(Fo^2^+2Fc^2^)/3'
_refine_ls_weighting_scheme calc
_refine_ls_wR_factor_gt 0.1036
_refine_ls_wR_factor_ref 0.1074
_reflns_number_gt 5467
_reflns_number_total 5936
_reflns_threshold_expression >2sigma(I)
_cod_data_source_file ic201360p_si_002_1.cif
_cod_data_source_block '[4a]OTf'
_cod_original_sg_symbol_Hall -P1
_cod_database_code 4326526

loop_
_symmetry_equiv_pos_as_xyz
'x, y, z'
'-x, -y, -z'

loop_
_atom_site_label
_atom_site_type_symbol
_atom_site_fract_x
_atom_site_fract_y
_atom_site_fract_z
_atom_site_U_iso_or_equiv
_atom_site_adp_type
_atom_site_occupancy
_atom_site_symmetry_multiplicity
_atom_site_calc_flag
_atom_site_refinement_flags
P1 P 0.88349(7) 0.46774(7) 0.26278(4) 0.01510(11) Uani 1 1 d .
Si6 Si 0.62744(7) 0.23984(8) 0.32316(5) 0.01637(12) Uani 1 1 d .
P7 P 0.81656(7) 0.70917(7) 0.06952(4) 0.01695(11) Uani 1 1 d .
N3 N 0.8688(3) 0.5470(3) 0.14902(16) 0.0237(4) Uani 1 1 d .
O1 O 0.8032(2) 0.3133(2) 0.30443(13) 0.0208(3) Uani 1 1 d .
C1 C 0.5627(3) 0.2705(3) 0.19900(18) 0.0249(5) Uani 1 1 d .
H1A H 0.5248 0.3858 0.1718 0.037 Uiso 1 1 calc R
H1B H 0.4717 0.2120 0.2085 0.037 Uiso 1 1 calc R
H1C H 0.6575 0.2300 0.1512 0.037 Uiso 1 1 calc R
C2 C 0.4656(3) 0.3465(3) 0.40857(18) 0.0237(5) Uani 1 1 d .
H2A H 0.5108 0.3460 0.4677 0.035 Uiso 1 1 calc R
H2B H 0.3692 0.2918 0.4313 0.035 Uiso 1 1 calc R
H2C H 0.4311 0.4580 0.3719 0.035 Uiso 1 1 calc R
C3 C 0.6891(3) 0.0233(3) 0.3829(2) 0.0262(5) Uani 1 1 d .
H3A H 0.7817 -0.0254 0.3374 0.039 Uiso 1 1 calc R
H3B H 0.5942 -0.0314 0.3955 0.039 Uiso 1 1 calc R
H3C H 0.7241 0.0122 0.4475 0.039 Uiso 1 1 calc R
C4 C 0.7902(3) 0.5959(3) 0.34717(19) 0.0256(5) Uani 1 1 d .
H4A H 0.8485 0.6873 0.3298 0.038 Uiso 1 1 calc R
H4B H 0.7980 0.5352 0.4172 0.038 Uiso 1 1 calc R
H4C H 0.6728 0.6357 0.3409 0.038 Uiso 1 1 calc R
C5 C 1.0943(3) 0.3927(3) 0.2786(2) 0.0274(5) Uani 1 1 d .
H5A H 1.1435 0.3114 0.2392 0.041 Uiso 1 1 calc R
H5B H 1.0986 0.3438 0.3507 0.041 Uiso 1 1 calc R
H5C H 1.1570 0.4815 0.2546 0.041 Uiso 1 1 calc R
C6 C 0.6763(3) 0.6781(3) 0.0001(2) 0.0267(5) Uani 1 1 d .
H6A H 0.7276 0.5865 -0.0305 0.040 Uiso 1 1 calc R
H6B H 0.6517 0.7752 -0.0536 0.040 Uiso 1 1 calc R
H6C H 0.5727 0.6555 0.0463 0.040 Uiso 1 1 calc R
C7 C 0.7161(3) 0.8788(3) 0.12122(19) 0.0222(4) Uani 1 1 d .
H7A H 0.6158 0.8530 0.1700 0.033 Uiso 1 1 calc R
H7B H 0.6850 0.9715 0.0662 0.033 Uiso 1 1 calc R
H7C H 0.7922 0.9049 0.1558 0.033 Uiso 1 1 calc R
C8 C 0.9960(3) 0.7682(3) -0.01927(18) 0.0223(4) Uani 1 1 d .
H8A H 1.0694 0.7963 0.0162 0.033 Uiso 1 1 calc R
H8B H 0.9606 0.8619 -0.0725 0.033 Uiso 1 1 calc R
H8C H 1.0559 0.6788 -0.0501 0.033 Uiso 1 1 calc R
S1 S 0.23316(7) 0.83586(8) 0.22100(5) 0.02402(13) Uani 1 1 d .
C9 C 0.2011(4) 0.8446(4) 0.3543(2) 0.0358(6) Uani 1 1 d .
F1 F 0.1007(3) 0.9788(3) 0.3704(2) 0.0563(6) Uani 1 1 d .
F2 F 0.1361(3) 0.7213(3) 0.41584(14) 0.0532(6) Uani 1 1 d .
F3 F 0.3463(3) 0.8388(4) 0.3807(2) 0.0656(7) Uani 1 1 d .
O2 O 0.0686(2) 0.8301(3) 0.20818(16) 0.0341(5) Uani 1 1 d .
O3 O 0.2930(3) 0.9824(3) 0.1668(2) 0.0480(7) Uani 1 1 d .
O4 O 0.3540(3) 0.6904(3) 0.21784(17) 0.0358(5) Uani 1 1 d .

loop_
_atom_site_aniso_label
_atom_site_aniso_U_11
_atom_site_aniso_U_22
_atom_site_aniso_U_33
_atom_site_aniso_U_23
_atom_site_aniso_U_13
_atom_site_aniso_U_12
P1 0.0158(2) 0.0151(3) 0.0145(2) -0.00317(19) -0.00218(18) -0.00377(19)
Si6 0.0170(2) 0.0148(3) 0.0162(2) -0.0031(2) -0.0007(2) -0.0036(2)
P7 0.0205(2) 0.0148(3) 0.0153(2) -0.0026(2) -0.00426(19) -0.00274(19)
N3 0.0382(11) 0.0157(10) 0.0169(8) -0.0043(7) -0.0076(8) -0.0008(8)
O1 0.0200(7) 0.0165(8) 0.0259(8) -0.0038(6) -0.0023(6) -0.0065(6)
C1 0.0276(11) 0.0289(13) 0.0197(10) -0.0062(9) -0.0046(8) -0.0068(10)
C2 0.0210(10) 0.0260(13) 0.0201(10) -0.0058(9) -0.0001(8) 0.0002(9)
C3 0.0282(11) 0.0164(12) 0.0312(12) -0.0014(9) -0.0040(9) -0.0052(9)
C4 0.0339(12) 0.0217(12) 0.0207(10) -0.0085(9) 0.0029(9) -0.0075(10)
C5 0.0188(10) 0.0261(13) 0.0361(13) -0.0012(10) -0.0091(9) -0.0048(9)
C6 0.0364(13) 0.0230(12) 0.0239(10) 0.0013(9) -0.0138(10) -0.0117(10)
C7 0.0201(10) 0.0198(11) 0.0252(10) -0.0069(9) -0.0032(8) 0.0009(8)
C8 0.0238(10) 0.0214(12) 0.0183(9) -0.0030(8) -0.0008(8) -0.0026(9)
S1 0.0209(2) 0.0225(3) 0.0255(3) 0.0048(2) -0.0068(2) -0.0079(2)
C9 0.0361(14) 0.0377(16) 0.0395(14) -0.0165(12) -0.0193(12) 0.0033(12)
F1 0.0542(13) 0.0520(14) 0.0713(15) -0.0376(12) -0.0203(12) 0.0110(10)
F2 0.0679(15) 0.0568(14) 0.0213(8) 0.0021(8) -0.0024(8) -0.0041(11)
F3 0.0500(13) 0.0908(19) 0.0733(16) -0.0374(15) -0.0415(12) 0.0056(12)
O2 0.0271(9) 0.0484(13) 0.0301(9) -0.0035(9) -0.0102(7) -0.0152(9)
O3 0.0313(10) 0.0326(12) 0.0642(16) 0.0231(11) -0.0116(10) -0.0139(9)
O4 0.0349(10) 0.0301(11) 0.0330(10) -0.0021(9) 0.0022(8) -0.0022(8)

loop_
_atom_type_symbol
_atom_type_description
_atom_type_scat_dispersion_real
_atom_type_scat_dispersion_imag
_atom_type_scat_source
C C 0.0033 0.0016 'International Tables Vol C Tables 4.2.6.8 and 6.1.1.4'
H H 0.0000 0.0000 'International Tables Vol C Tables 4.2.6.8 and 6.1.1.4'
N N 0.0061 0.0033 'International Tables Vol C Tables 4.2.6.8 and 6.1.1.4'
O O 0.0106 0.0060 'International Tables Vol C Tables 4.2.6.8 and 6.1.1.4'
F F 0.0171 0.0103 'International Tables Vol C Tables 4.2.6.8 and 6.1.1.4'
Si Si 0.0817 0.0704 'International Tables Vol C Tables 4.2.6.8 and 6.1.1.4'
P P 0.1023 0.0942 'International Tables Vol C Tables 4.2.6.8 and 6.1.1.4'
S S 0.1246 0.1234 'International Tables Vol C Tables 4.2.6.8 and 6.1.1.4'

loop_
_geom_angle_atom_site_label_1
_geom_angle_atom_site_label_2
_geom_angle_atom_site_label_3
_geom_angle
O1 P1 N3 111.93(11)
O1 P1 C5 102.68(11)
N3 P1 C5 111.79(13)
O1 P1 C4 106.66(11)
N3 P1 C4 114.57(13)
C5 P1 C4 108.42(14)
O1 Si6 C2 108.02(11)
O1 Si6 C3 103.27(10)
C2 Si6 C3 112.57(12)
O1 Si6 C1 109.52(10)
C2 Si6 C1 111.15(12)
C3 Si6 C1 111.92(13)
N3 P7 C7 115.93(12)
N3 P7 C6 109.17(12)
C7 P7 C6 106.86(13)
N3 P7 C8 110.28(12)
C7 P7 C8 106.19(12)
C6 P7 C8 108.11(12)
P1 N3 P7 145.35(16)
P1 O1 Si6 144.77(12)
Si6 C1 H1A 109.5
Si6 C1 H1B 109.5
H1A C1 H1B 109.5
Si6 C1 H1C 109.5
H1A C1 H1C 109.5
H1B C1 H1C 109.5
Si6 C2 H2A 109.5
Si6 C2 H2B 109.5
H2A C2 H2B 109.5
Si6 C2 H2C 109.5
H2A C2 H2C 109.5
H2B C2 H2C 109.5
Si6 C3 H3A 109.5
Si6 C3 H3B 109.5
H3A C3 H3B 109.5
Si6 C3 H3C 109.5
H3A C3 H3C 109.5
H3B C3 H3C 109.5
P1 C4 H4A 109.5
P1 C4 H4B 109.5
H4A C4 H4B 109.5
P1 C4 H4C 109.5
H4A C4 H4C 109.5
H4B C4 H4C 109.5
P1 C5 H5A 109.5
P1 C5 H5B 109.5
H5A C5 H5B 109.5
P1 C5 H5C 109.5
H5A C5 H5C 109.5
H5B C5 H5C 109.5
P7 C6 H6A 109.5
P7 C6 H6B 109.5
H6A C6 H6B 109.5
P7 C6 H6C 109.5
H6A C6 H6C 109.5
H6B C6 H6C 109.5
P7 C7 H7A 109.5
P7 C7 H7B 109.5
H7A C7 H7B 109.5
P7 C7 H7C 109.5
H7A C7 H7C 109.5
H7B C7 H7C 109.5
P7 C8 H8A 109.5
P7 C8 H8B 109.5
H8A C8 H8B 109.5
P7 C8 H8C 109.5
H8A C8 H8C 109.5
H8B C8 H8C 109.5
O3 S1 O4 115.06(14)
O3 S1 O2 114.99(13)
O4 S1 O2 115.42(14)
O3 S1 C9 103.09(17)
O4 S1 C9 102.84(14)
O2 S1 C9 102.82(14)
F2 C9 F1 108.0(3)
F2 C9 F3 107.2(3)
F1 C9 F3 108.2(3)
F2 C9 S1 111.4(2)
F1 C9 S1 111.6(2)
F3 C9 S1 110.3(2)

loop_
_geom_bond_atom_site_label_1
_geom_bond_atom_site_label_2
_geom_bond_distance
P1 O1 1.5597(17)
P1 N3 1.561(2)
P1 C5 1.778(2)
P1 C4 1.780(3)
Si6 O1 1.6806(17)
Si6 C2 1.851(2)
Si6 C3 1.853(3)
Si6 C1 1.857(2)
P7 N3 1.580(2)
P7 C7 1.785(3)
P7 C6 1.790(2)
P7 C8 1.792(2)
C1 H1A 0.9800
C1 H1B 0.9800
C1 H1C 0.9800
C2 H2A 0.9800
C2 H2B 0.9800
C2 H2C 0.9800
C3 H3A 0.9800
C3 H3B 0.9800
C3 H3C 0.9800
C4 H4A 0.9800
C4 H4B 0.9800
C4 H4C 0.9800
C5 H5A 0.9800
C5 H5B 0.9800
C5 H5C 0.9800
C6 H6A 0.9800
C6 H6B 0.9800
C6 H6C 0.9800
C7 H7A 0.9800
C7 H7B 0.9800
C7 H7C 0.9800
C8 H8A 0.9800
C8 H8B 0.9800
C8 H8C 0.9800
S1 O3 1.436(2)
S1 O4 1.440(2)
S1 O2 1.4441(19)
S1 C9 1.832(3)
C9 F2 1.321(4)
C9 F1 1.323(4)
C9 F3 1.335(3)

loop_
_geom_torsion_atom_site_label_1
_geom_torsion_atom_site_label_2
_geom_torsion_atom_site_label_3
_geom_torsion_atom_site_label_4
_geom_torsion
O1 P1 N3 P7 130.5(3)
C5 P1 N3 P7 -115.0(3)
C4 P1 N3 P7 8.9(3)
C7 P7 N3 P1 -7.7(3)
C6 P7 N3 P1 -128.4(3)
C8 P7 N3 P1 113.0(3)
N3 P1 O1 Si6 -57.2(2)
C5 P1 O1 Si6 -177.2(2)
C4 P1 O1 Si6 68.9(2)
C2 Si6 O1 P1 -60.6(2)
C3 Si6 O1 P1 -180.0(2)
C1 Si6 O1 P1 60.6(2)
O3 S1 C9 F2 176.4(2)
O4 S1 C9 F2 -63.6(2)
O2 S1 C9 F2 56.6(2)
O3 S1 C9 F1 55.6(3)
O4 S1 C9 F1 175.5(2)
O2 S1 C9 F1 -64.3(3)
O3 S1 C9 F3 -64.6(3)
O4 S1 C9 F3 55.3(3)
O2 S1 C9 F3 175.5(2)

loop_
_cod_related_entry_id
_cod_related_entry_database
_cod_related_entry_code
1 ChemSpider 30661175
